data_1550290
loop_
_publ_author_name
'DUMAS, Adrien'
'Colombel-Rouen, Sophie'
'Curbet, Idriss'
'Forcher, Gw\'ena\"el'
'Tripoteau, Fabien'
'Caijo, Fr\'ed\'eric'
'Rouen, Mathieu'
'Queval, Pierre'
'Basle, Olivier'
'Mauduit, Marc'

_publ_section_title
;
 Highly selective macrocyclic ring-closing metathesis of terminal olefins
 in non-chlorinated solvents at low dilution
;
_journal_name_full 'Catalysis Science &amp; Technology'
_journal_paper_doi 10.1039/C8CY02115E
_journal_year 2019
_chemical_formula_sum 'C63 H82 Cl2 N4 Ru'
_chemical_formula_weight 1067.30
_chemical_name_systematic
;
?
;
_space_group_IT_number 14
_symmetry_cell_setting monoclinic
_symmetry_space_group_name_Hall '-P 2yn'
_symmetry_space_group_name_H-M 'P 1 21/n 1'
_atom_sites_solution_hydrogens difmap
_atom_sites_solution_primary direct
_atom_sites_solution_secondary difmap
_audit_creation_method SHELXL-97
_audit_update_record
;
2012-03-07 deposited with the CCDC.
2018-11-26 downloaded from the CCDC.
;
_cell_angle_alpha 90.00
_cell_angle_beta 96.909(3)
_cell_angle_gamma 90.00
_cell_formula_units_Z 4
_cell_length_a 11.2060(3)
_cell_length_b 15.0047(4)
_cell_length_c 33.7602(10)
_cell_measurement_reflns_used 5450
_cell_measurement_temperature 120(2)
_cell_measurement_theta_max 27.5
_cell_measurement_theta_min 2.68
_cell_volume 5635.3(3)
_computing_cell_refinement 'CrysAlis RED, Oxford Diffraction Ltd.,Version 1.171.35.11'
_computing_data_collection 'CrysAlis CCD, Oxford Diffraction Ltd.,Version 1.171.35.11'
_computing_data_reduction 'CrysAlis RED, Oxford Diffraction Ltd.,Version 1.171.35.11'
_computing_molecular_graphics 'MERCURY 2.4.5(CCDC, 2011)'
_computing_publication_material 'WINGX (Farrugia, 1999)'
_computing_structure_refinement 'SHELXL-97 (Sheldrick, 1997)'
_computing_structure_solution 'SIR-97_(Altomare & al., 1999)'
_diffrn_ambient_temperature 120(2)
_diffrn_detector_area_resol_mean 19.64
_diffrn_measured_fraction_theta_full 0.997
_diffrn_measured_fraction_theta_max 0.997
_diffrn_measurement_device_type 'CCD Saphire 3 Xcalibur'
_diffrn_measurement_method 'omega scan'
_diffrn_radiation_monochromator graphite
_diffrn_radiation_source 'fine-focus sealed tube'
_diffrn_radiation_type MoK\a
_diffrn_radiation_wavelength 0.71073
_diffrn_reflns_av_R_equivalents 0.1327
_diffrn_reflns_av_sigmaI/netI 0.2696
_diffrn_reflns_limit_h_max 13
_diffrn_reflns_limit_h_min -14
_diffrn_reflns_limit_k_max 19
_diffrn_reflns_limit_k_min -16
_diffrn_reflns_limit_l_max 42
_diffrn_reflns_limit_l_min -43
_diffrn_reflns_number 42138
_diffrn_reflns_theta_full 27.00
_diffrn_reflns_theta_max 27.00
_diffrn_reflns_theta_min 2.68
_exptl_absorpt_coefficient_mu 0.415
_exptl_absorpt_correction_type none
_exptl_crystal_colour red
_exptl_crystal_density_diffrn 1.258
_exptl_crystal_density_method 'not measured'
_exptl_crystal_description prism
_exptl_crystal_F_000 2264
_exptl_crystal_size_max 0.189
_exptl_crystal_size_mid 0.102
_exptl_crystal_size_min 0.065
_refine_diff_density_max 0.586
_refine_diff_density_min -0.592
_refine_diff_density_rms 0.071
_refine_ls_extinction_method none
_refine_ls_goodness_of_fit_ref 0.685
_refine_ls_hydrogen_treatment constr
_refine_ls_matrix_type full
_refine_ls_number_parameters 637
_refine_ls_number_reflns 12250
_refine_ls_number_restraints 0
_refine_ls_restrained_S_all 0.685
_refine_ls_R_factor_all 0.1651
_refine_ls_R_factor_gt 0.0467
_refine_ls_shift/su_max 0.044
_refine_ls_shift/su_mean 0.001
_refine_ls_structure_factor_coef Fsqd
_refine_ls_weighting_details 'calc w=1/[\s^2^(Fo^2^)+(0.0103P)^2^+0.0000P] where P=(Fo^2^+2Fc^2^)/3'
_refine_ls_weighting_scheme calc
_refine_ls_wR_factor_gt 0.0505
_refine_ls_wR_factor_ref 0.0636
_reflns_number_gt 4889
_reflns_number_total 12250
_reflns_threshold_expression >2sigma(I)
_cod_data_source_file c8cy02115e2.cif
_cod_data_source_block mr091f3
_cod_depositor_comments
;
The following automatic conversions were performed:

'_symmetry_cell_setting' value 'Monoclinic' changed to 'monoclinic'
according to
/home/data/users/saulius/crontab/automatic-downloads/rss-feeds/RSC/lib/dictionaries/cif_core.dic
dictionary named 'cif_core.dic' version 2.4.2 from 2011-04-26.

Automatic conversion script
Id: cif_fix_values 4973 2017-02-22 13:04:09Z antanas 
;
_cod_original_sg_symbol_H-M P21/n
_cod_database_code 1550290

loop_
_symmetry_equiv_pos_as_xyz
'x, y, z'
'-x+1/2, y+1/2, -z+1/2'
'-x, -y, -z'
'x-1/2, -y-1/2, z-1/2'

loop_
_atom_site_label
_atom_site_type_symbol
_atom_site_fract_x
_atom_site_fract_y
_atom_site_fract_z
_atom_site_U_iso_or_equiv
_atom_site_adp_type
_atom_site_occupancy
_atom_site_symmetry_multiplicity
_atom_site_calc_flag
_atom_site_refinement_flags
Ru1 Ru 0.24209(2) 0.24500(2) 0.472106(10) 0.02039(8) Uani 1 1 d .
Cl1 Cl 0.27299(7) 0.39810(5) 0.45280(3) 0.0238(2) Uani 1 1 d .
Cl2 Cl 0.18188(8) 0.09202(6) 0.46573(3) 0.0315(3) Uani 1 1 d .
N1 N 0.5225(2) 0.21209(17) 0.47004(10) 0.0221(8) Uani 1 1 d .
N2 N 0.4167(3) 0.17190(18) 0.41686(10) 0.0237(8) Uani 1 1 d .
N3 N -0.0121(2) 0.29191(17) 0.49963(11) 0.0225(8) Uani 1 1 d .
N4 N -0.0095(2) 0.30027(17) 0.43652(10) 0.0233(8) Uani 1 1 d .
C1 C 0.4050(3) 0.2092(2) 0.45281(12) 0.0220(10) Uani 1 1 d .
C2 C 0.6010(3) 0.1770(2) 0.44546(13) 0.0307(11) Uani 1 1 d .
H2 H 0.6857 0.1712 0.4515 0.037 Uiso 1 1 calc R
C3 C 0.5351(3) 0.1531(2) 0.41199(13) 0.0336(12) Uani 1 1 d .
H3 H 0.5635 0.1280 0.3890 0.040 Uiso 1 1 calc R
C4 C 0.3150(3) 0.1536(2) 0.38616(12) 0.0220(10) Uani 1 1 d .
H4 H 0.2413 0.1621 0.3997 0.026 Uiso 1 1 calc R
C5 C 0.3119(3) 0.0560(2) 0.37300(12) 0.0314(11) Uani 1 1 d .
H5A H 0.3696 0.0474 0.3533 0.038 Uiso 1 1 calc R
H5B H 0.3383 0.0180 0.3964 0.038 Uiso 1 1 calc R
C6 C 0.1877(3) 0.0258(2) 0.35456(12) 0.0393(12) Uani 1 1 d .
H6A H 0.1458 0.0774 0.3409 0.047 Uiso 1 1 calc R
H6B H 0.1411 0.0074 0.3763 0.047 Uiso 1 1 calc R
C7 C 0.1876(4) -0.0508(2) 0.32481(14) 0.0457(13) Uani 1 1 d .
H7A H 0.2408 -0.0987 0.3369 0.055 Uiso 1 1 calc R
H7B H 0.1052 -0.0754 0.3197 0.055 Uiso 1 1 calc R
C8 C 0.2287(4) -0.0239(2) 0.28556(13) 0.0410(12) Uani 1 1 d .
H8A H 0.2437 -0.0784 0.2704 0.049 Uiso 1 1 calc R
H8B H 0.3057 0.0087 0.2909 0.049 Uiso 1 1 calc R
C9 C 0.1377(3) 0.0349(2) 0.25974(13) 0.0392(12) Uani 1 1 d .
H9A H 0.0681 -0.0023 0.2493 0.047 Uiso 1 1 calc R
H9B H 0.1081 0.0814 0.2769 0.047 Uiso 1 1 calc R
C10 C 0.1868(3) 0.0799(3) 0.22498(13) 0.0426(12) Uani 1 1 d .
H10A H 0.1205 0.1131 0.2094 0.051 Uiso 1 1 calc R
H10B H 0.2139 0.0333 0.2074 0.051 Uiso 1 1 calc R
C11 C 0.2904(3) 0.1440(2) 0.23628(12) 0.0406(12) Uani 1 1 d .
H11A H 0.3543 0.1124 0.2537 0.049 Uiso 1 1 calc R
H11B H 0.3245 0.1620 0.2118 0.049 Uiso 1 1 calc R
C12 C 0.2549(3) 0.2275(2) 0.25775(12) 0.0396(12) Uani 1 1 d .
H12A H 0.1909 0.2117 0.2743 0.048 Uiso 1 1 calc R
H12B H 0.2208 0.2713 0.2375 0.048 Uiso 1 1 calc R
C13 C 0.3577(3) 0.2716(2) 0.28435(12) 0.0387(12) Uani 1 1 d .
H13A H 0.3322 0.3321 0.2916 0.046 Uiso 1 1 calc R
H13B H 0.4272 0.2784 0.2690 0.046 Uiso 1 1 calc R
C14 C 0.3983(3) 0.2198(2) 0.32273(12) 0.0287(11) Uani 1 1 d .
H14A H 0.4746 0.2455 0.3356 0.034 Uiso 1 1 calc R
H14B H 0.4139 0.1571 0.3158 0.034 Uiso 1 1 calc R
C15 C 0.3048(3) 0.2218(2) 0.35236(11) 0.0258(10) Uani 1 1 d .
H15A H 0.3072 0.2819 0.3646 0.031 Uiso 1 1 calc R
H15B H 0.2245 0.2148 0.3369 0.031 Uiso 1 1 calc R
C16 C 0.5657(3) 0.2414(3) 0.50991(11) 0.0186(9) Uani 1 1 d .
C17 C 0.5800(3) 0.1794(2) 0.54039(14) 0.0252(11) Uani 1 1 d .
C18 C 0.6302(3) 0.2083(3) 0.57771(13) 0.0272(12) Uani 1 1 d .
H18 H 0.6387 0.1668 0.5991 0.033 Uiso 1 1 calc R
C19 C 0.6687(3) 0.2954(3) 0.58496(14) 0.0249(11) Uani 1 1 d .
C20 C 0.6547(3) 0.3542(2) 0.55385(13) 0.0230(10) Uani 1 1 d .
H20 H 0.6813 0.4139 0.5583 0.028 Uiso 1 1 calc R
C21 C 0.6027(3) 0.3296(2) 0.51581(13) 0.0197(10) Uani 1 1 d .
C22 C 0.5443(3) 0.0837(2) 0.53341(13) 0.0392(12) Uani 1 1 d .
H22A H 0.5201 0.0584 0.5580 0.059 Uiso 1 1 calc R
H22B H 0.6126 0.0500 0.5256 0.059 Uiso 1 1 calc R
H22C H 0.4768 0.0802 0.5121 0.059 Uiso 1 1 calc R
C23 C 0.7221(3) 0.3246(2) 0.62588(12) 0.0362(12) Uani 1 1 d .
H23A H 0.7285 0.2731 0.6439 0.054 Uiso 1 1 calc R
H23B H 0.6704 0.3699 0.6359 0.054 Uiso 1 1 calc R
H23C H 0.8022 0.3496 0.6245 0.054 Uiso 1 1 calc R
C24 C 0.5890(3) 0.3960(2) 0.48242(12) 0.0297(11) Uani 1 1 d .
H24A H 0.6304 0.4514 0.4912 0.044 Uiso 1 1 calc R
H24B H 0.5035 0.4083 0.4747 0.044 Uiso 1 1 calc R
H24C H 0.6242 0.3718 0.4595 0.044 Uiso 1 1 calc R
C25 C 0.2899(2) 0.2539(3) 0.52657(10) 0.0188(8) Uani 1 1 d .
C26 C 0.3353(3) 0.3371(2) 0.54632(13) 0.0231(10) Uani 1 1 d .
H26 H 0.3459 0.3912 0.5326 0.028 Uiso 1 1 calc R
C27 C 0.3598(3) 0.3273(2) 0.58574(14) 0.0242(10) Uani 1 1 d .
C28 C 0.3376(3) 0.2339(3) 0.59584(12) 0.0260(10) Uani 1 1 d .
C29 C 0.3578(3) 0.1878(3) 0.63108(14) 0.0368(12) Uani 1 1 d .
H29 H 0.3919 0.2172 0.6547 0.044 Uiso 1 1 calc R
C30 C 0.3282(3) 0.0977(3) 0.63223(15) 0.0438(13) Uani 1 1 d .
H30 H 0.3439 0.0659 0.6566 0.053 Uiso 1 1 calc R
C31 C 0.2776(4) 0.0549(3) 0.59923(15) 0.0457(13) Uani 1 1 d .
H31 H 0.2529 -0.0054 0.6009 0.055 Uiso 1 1 calc R
C32 C 0.2613(3) 0.1006(2) 0.56171(14) 0.0384(12) Uani 1 1 d .
H32 H 0.2292 0.0703 0.5381 0.046 Uiso 1 1 calc R
C33 C 0.2927(3) 0.1883(2) 0.56040(14) 0.0253(11) Uani 1 1 d .
C34 C 0.3928(3) 0.4002(3) 0.61418(13) 0.0250(10) Uani 1 1 d .
C35 C 0.3550(3) 0.4016(3) 0.65176(14) 0.0360(12) Uani 1 1 d .
H35 H 0.3126 0.3518 0.6604 0.043 Uiso 1 1 calc R
C36 C 0.3777(3) 0.4740(3) 0.67707(13) 0.0400(12) Uani 1 1 d .
H36 H 0.3507 0.4731 0.7027 0.048 Uiso 1 1 calc R
C37 C 0.4393(3) 0.5474(3) 0.66542(14) 0.0424(12) Uani 1 1 d .
H37 H 0.4545 0.5974 0.6825 0.051 Uiso 1 1 calc R
C38 C 0.4782(3) 0.5458(3) 0.62787(14) 0.0407(12) Uani 1 1 d .
H38 H 0.5218 0.5953 0.6194 0.049 Uiso 1 1 calc R
C39 C 0.4550(3) 0.4735(2) 0.60240(13) 0.0320(11) Uani 1 1 d .
H39 H 0.4818 0.4743 0.5768 0.038 Uiso 1 1 calc R
C40 C 0.0628(3) 0.2793(2) 0.47077(13) 0.0223(10) Uani 1 1 d .
C41 C -0.1244(3) 0.3197(2) 0.48357(14) 0.0309(12) Uani 1 1 d .
H41 H -0.1903 0.3325 0.4980 0.037 Uiso 1 1 calc R
C42 C -0.1244(3) 0.3255(2) 0.44405(13) 0.0270(11) Uani 1 1 d .
H42 H -0.1894 0.3431 0.4250 0.032 Uiso 1 1 calc R
C43 C 0.0288(3) 0.2985(2) 0.39644(13) 0.0266(10) Uani 1 1 d .
H43 H 0.1182 0.2914 0.4003 0.032 Uiso 1 1 calc R
C44 C -0.0212(3) 0.2170(2) 0.37293(12) 0.0321(11) Uani 1 1 d .
H44A H 0.0081 0.1631 0.3879 0.039 Uiso 1 1 calc R
H44B H 0.0131 0.2161 0.3472 0.039 Uiso 1 1 calc R
C45 C -0.1584(3) 0.2102(2) 0.36388(13) 0.0439(13) Uani 1 1 d .
H45A H -0.1919 0.2703 0.3575 0.053 Uiso 1 1 calc R
H45B H -0.1919 0.1885 0.3880 0.053 Uiso 1 1 calc R
C46 C -0.1980(4) 0.1465(3) 0.32851(18) 0.079(2) Uani 1 1 d .
H46A H -0.1550 0.0891 0.3330 0.095 Uiso 1 1 calc R
H46B H -0.2852 0.1345 0.3275 0.095 Uiso 1 1 calc R
C47 C -0.1721(4) 0.1860(4) 0.28817(18) 0.102(2) Uani 1 1 d .
H47A H -0.0865 0.2038 0.2903 0.123 Uiso 1 1 calc R
H47B H -0.1853 0.1392 0.2675 0.123 Uiso 1 1 calc R
C48 C -0.2496(4) 0.2662(5) 0.27484(16) 0.114(3) Uani 1 1 d .
H48A H -0.2575 0.3047 0.2982 0.137 Uiso 1 1 calc R
H48B H -0.3310 0.2455 0.2642 0.137 Uiso 1 1 calc R
C49 C -0.1969(5) 0.3214(5) 0.24270(18) 0.140(3) Uani 1 1 d .
H49A H -0.1827 0.2814 0.2204 0.167 Uiso 1 1 calc R
H49B H -0.2570 0.3664 0.2321 0.167 Uiso 1 1 calc R
C50 C -0.0801(4) 0.3689(4) 0.25734(16) 0.108(2) Uani 1 1 d .
H50A H -0.0228 0.3248 0.2705 0.129 Uiso 1 1 calc R
H50B H -0.0450 0.3927 0.2339 0.129 Uiso 1 1 calc R
C51 C -0.0927(4) 0.4447(4) 0.28619(18) 0.098(2) Uani 1 1 d .
H51A H -0.1246 0.4978 0.2710 0.118 Uiso 1 1 calc R
H51B H -0.1514 0.4276 0.3045 0.118 Uiso 1 1 calc R
C52 C 0.0240(4) 0.4684(3) 0.31020(15) 0.0622(16) Uani 1 1 d .
H52A H 0.0125 0.5248 0.3245 0.075 Uiso 1 1 calc R
H52B H 0.0838 0.4801 0.2915 0.075 Uiso 1 1 calc R
C53 C 0.0763(3) 0.4004(3) 0.34030(13) 0.0391(12) Uani 1 1 d .
H53A H 0.1587 0.4192 0.3509 0.047 Uiso 1 1 calc R
H53B H 0.0824 0.3426 0.3266 0.047 Uiso 1 1 calc R
C54 C 0.0036(3) 0.3873(2) 0.37509(12) 0.0314(11) Uani 1 1 d .
H54A H -0.0830 0.3907 0.3651 0.038 Uiso 1 1 calc R
H54B H 0.0221 0.4363 0.3945 0.038 Uiso 1 1 calc R
C55 C 0.0147(3) 0.2812(2) 0.54212(13) 0.0223(10) Uani 1 1 d .
C56 C -0.0129(3) 0.2005(3) 0.55913(14) 0.0287(11) Uani 1 1 d .
C57 C 0.0037(3) 0.1943(3) 0.60028(14) 0.0331(12) Uani 1 1 d .
H57 H -0.0137 0.1394 0.6124 0.040 Uiso 1 1 calc R
C58 C 0.0444(3) 0.2648(3) 0.62434(13) 0.0288(10) Uani 1 1 d .
C59 C 0.0682(3) 0.3453(2) 0.60594(13) 0.0258(10) Uani 1 1 d .
H59 H 0.0949 0.3948 0.6221 0.031 Uiso 1 1 calc R
C60 C 0.0543(3) 0.3550(2) 0.56525(13) 0.0237(10) Uani 1 1 d .
C61 C -0.0607(3) 0.1236(2) 0.53330(13) 0.0456(14) Uani 1 1 d .
H61A H -0.0083 0.1133 0.5125 0.068 Uiso 1 1 calc R
H61B H -0.1421 0.1375 0.5208 0.068 Uiso 1 1 calc R
H61C H -0.0628 0.0699 0.5497 0.068 Uiso 1 1 calc R
C62 C 0.0591(3) 0.2563(3) 0.66907(11) 0.0432(11) Uani 1 1 d .
H62A H 0.1038 0.3077 0.6810 0.065 Uiso 1 1 calc R
H62B H 0.1033 0.2014 0.6769 0.065 Uiso 1 1 calc R
H62C H -0.0203 0.2540 0.6784 0.065 Uiso 1 1 calc R
C63 C 0.0771(3) 0.44361(19) 0.54618(12) 0.0269(10) Uani 1 1 d .
H63A H 0.1132 0.4335 0.5215 0.040 Uiso 1 1 calc R
H63B H 0.1319 0.4792 0.5647 0.040 Uiso 1 1 calc R
H63C H 0.0008 0.4755 0.5400 0.040 Uiso 1 1 calc R

loop_
_atom_site_aniso_label
_atom_site_aniso_U_11
_atom_site_aniso_U_22
_atom_site_aniso_U_33
_atom_site_aniso_U_23
_atom_site_aniso_U_13
_atom_site_aniso_U_12
Ru1 0.02157(15) 0.02046(16) 0.01884(19) -0.0032(2) 0.00113(12) -0.00043(19)
Cl1 0.0237(5) 0.0229(5) 0.0243(7) 0.0014(5) 0.0004(5) -0.0029(4)
Cl2 0.0392(6) 0.0224(5) 0.0328(8) -0.0066(5) 0.0039(5) -0.0068(5)
N1 0.0214(18) 0.0221(17) 0.021(2) -0.0079(16) -0.0039(16) 0.0067(14)
N2 0.0197(19) 0.0290(19) 0.021(3) -0.0077(17) -0.0027(17) 0.0035(15)
N3 0.0167(18) 0.0251(18) 0.025(3) -0.0040(17) 0.0011(16) -0.0032(15)
N4 0.0172(18) 0.0288(18) 0.024(3) -0.0019(17) 0.0047(16) -0.0026(15)
C1 0.027(2) 0.0118(19) 0.026(3) -0.0034(19) -0.004(2) -0.0048(17)
C2 0.022(2) 0.044(3) 0.027(3) -0.012(2) 0.006(2) 0.014(2)
C3 0.023(3) 0.045(3) 0.033(3) -0.015(2) 0.004(2) 0.010(2)
C4 0.019(2) 0.025(2) 0.020(3) -0.011(2) -0.0035(19) -0.0002(18)
C5 0.048(3) 0.027(2) 0.016(3) 0.001(2) -0.008(2) -0.001(2)
C6 0.057(3) 0.033(2) 0.028(3) -0.004(2) 0.001(2) -0.020(2)
C7 0.082(3) 0.023(2) 0.029(4) 0.004(2) -0.007(3) -0.010(2)
C8 0.073(3) 0.021(2) 0.027(3) -0.013(2) -0.003(3) 0.002(2)
C9 0.050(3) 0.041(3) 0.023(3) 0.006(2) -0.009(2) -0.012(2)
C10 0.042(3) 0.055(3) 0.028(3) 0.004(3) -0.006(2) -0.012(2)
C11 0.044(3) 0.056(3) 0.022(3) 0.004(3) 0.001(2) -0.009(2)
C12 0.052(3) 0.041(3) 0.023(3) 0.013(2) -0.006(2) -0.009(2)
C13 0.042(2) 0.032(3) 0.041(3) 0.011(2) 0.000(2) -0.007(2)
C14 0.028(2) 0.026(2) 0.031(3) -0.004(2) -0.001(2) -0.0045(18)
C15 0.025(2) 0.026(2) 0.025(3) -0.0062(19) 0.0004(19) 0.0028(17)
C16 0.0162(18) 0.020(2) 0.018(2) -0.006(2) -0.0039(16) 0.005(2)
C17 0.020(2) 0.020(2) 0.034(3) -0.004(2) -0.002(2) -0.0014(18)
C18 0.024(2) 0.036(3) 0.020(3) 0.006(2) -0.002(2) 0.006(2)
C19 0.019(2) 0.031(2) 0.023(3) -0.006(2) -0.004(2) 0.006(2)
C20 0.021(2) 0.020(2) 0.028(3) -0.007(2) 0.000(2) -0.0013(18)
C21 0.013(2) 0.029(2) 0.018(3) 0.002(2) 0.0054(19) 0.0051(18)
C22 0.039(3) 0.030(2) 0.046(4) -0.004(2) -0.006(2) 0.002(2)
C23 0.035(3) 0.050(3) 0.022(3) -0.006(2) -0.003(2) 0.002(2)
C24 0.024(2) 0.032(2) 0.034(3) 0.001(2) 0.004(2) -0.0018(19)
C25 0.0109(18) 0.0245(18) 0.021(2) -0.002(3) 0.0028(16) 0.001(2)
C26 0.014(2) 0.036(2) 0.020(3) -0.002(2) 0.0042(19) 0.0024(19)
C27 0.017(2) 0.031(2) 0.026(3) 0.001(2) 0.008(2) 0.0010(19)
C28 0.022(2) 0.037(3) 0.019(3) 0.002(2) 0.0010(18) 0.005(2)
C29 0.041(3) 0.045(3) 0.025(3) -0.001(2) 0.002(2) 0.001(2)
C30 0.061(3) 0.030(3) 0.040(4) 0.002(3) 0.005(3) 0.006(2)
C31 0.070(3) 0.029(3) 0.040(4) 0.007(3) 0.011(3) 0.006(2)
C32 0.045(3) 0.028(3) 0.042(4) -0.004(2) 0.004(2) 0.004(2)
C33 0.023(2) 0.023(2) 0.030(3) 0.003(2) 0.006(2) 0.0039(19)
C34 0.024(2) 0.028(2) 0.023(3) -0.008(2) 0.004(2) -0.002(2)
C35 0.042(3) 0.031(3) 0.033(4) -0.003(3) -0.001(2) -0.003(2)
C36 0.053(3) 0.049(3) 0.018(3) -0.002(3) 0.004(2) -0.003(2)
C37 0.058(3) 0.041(3) 0.026(4) -0.010(3) -0.002(3) -0.002(2)
C38 0.051(3) 0.037(3) 0.034(4) 0.001(3) 0.002(3) -0.009(2)
C39 0.038(3) 0.032(2) 0.026(3) 0.001(2) 0.006(2) 0.005(2)
C40 0.032(2) 0.012(2) 0.022(3) -0.0086(18) -0.001(2) -0.0064(17)
C41 0.018(2) 0.040(3) 0.034(4) -0.004(2) 0.001(2) 0.000(2)
C42 0.020(2) 0.032(2) 0.029(3) 0.000(2) 0.003(2) 0.0009(19)
C43 0.017(2) 0.037(2) 0.026(3) -0.001(2) 0.002(2) 0.0061(19)
C44 0.029(2) 0.039(3) 0.028(3) -0.007(2) 0.002(2) -0.0054(19)
C45 0.038(3) 0.056(3) 0.038(4) -0.018(3) 0.004(2) -0.018(2)
C46 0.049(4) 0.092(4) 0.096(6) -0.055(4) 0.006(4) -0.021(3)
C47 0.046(4) 0.212(7) 0.049(5) -0.060(5) 0.010(3) -0.023(4)
C48 0.030(3) 0.271(8) 0.041(4) 0.002(6) -0.003(3) -0.006(5)
C49 0.057(4) 0.322(9) 0.037(5) 0.012(6) -0.005(3) -0.057(5)
C50 0.063(4) 0.236(8) 0.025(4) -0.003(5) 0.013(3) -0.020(5)
C51 0.061(4) 0.183(6) 0.052(5) 0.053(5) 0.011(4) 0.065(4)
C52 0.086(4) 0.060(3) 0.046(4) 0.026(3) 0.031(3) 0.029(3)
C53 0.041(3) 0.041(3) 0.035(4) 0.003(3) 0.005(2) 0.004(2)
C54 0.034(2) 0.032(2) 0.028(3) -0.004(2) 0.003(2) 0.004(2)
C55 0.019(2) 0.028(2) 0.021(3) 0.002(2) 0.0065(19) 0.0013(18)
C56 0.026(2) 0.033(3) 0.028(4) 0.003(2) 0.006(2) -0.010(2)
C57 0.034(3) 0.029(3) 0.038(4) 0.017(2) 0.011(2) 0.004(2)
C58 0.022(2) 0.039(3) 0.027(3) 0.009(3) 0.0074(18) 0.008(2)
C59 0.025(2) 0.028(2) 0.023(3) -0.001(2) -0.003(2) 0.0052(19)
C60 0.019(2) 0.027(2) 0.026(3) 0.004(2) 0.003(2) 0.0040(19)
C61 0.055(3) 0.028(2) 0.055(4) 0.000(3) 0.012(3) -0.018(2)
C62 0.038(2) 0.058(3) 0.033(3) 0.014(3) 0.0034(19) 0.006(3)
C63 0.031(2) 0.022(2) 0.027(3) -0.002(2) 0.001(2) 0.0033(18)

loop_
_atom_type_symbol
_atom_type_description
_atom_type_scat_dispersion_real
_atom_type_scat_dispersion_imag
_atom_type_scat_source
C C 0.0033 0.0016 'International Tables Vol C Tables 4.2.6.8 and 6.1.1.4'
H H 0.0000 0.0000 'International Tables Vol C Tables 4.2.6.8 and 6.1.1.4'
N N 0.0061 0.0033 'International Tables Vol C Tables 4.2.6.8 and 6.1.1.4'
Cl Cl 0.1484 0.1585 'International Tables Vol C Tables 4.2.6.8 and 6.1.1.4'
Ru Ru -1.2594 0.8363 'International Tables Vol C Tables 4.2.6.8 and 6.1.1.4'

loop_
_geom_angle_atom_site_label_1
_geom_angle_atom_site_label_2
_geom_angle_atom_site_label_3
_geom_angle
C25 Ru1 C40 99.65(14)
C25 Ru1 C1 99.72(14)
C40 Ru1 C1 160.61(16)
C25 Ru1 Cl2 101.66(12)
C40 Ru1 Cl2 88.52(9)
C1 Ru1 Cl2 88.43(9)
C25 Ru1 Cl1 99.49(12)
C40 Ru1 Cl1 85.87(9)
C1 Ru1 Cl1 90.09(9)
Cl2 Ru1 Cl1 158.74(4)
C1 N1 C2 112.3(3)
C1 N1 C16 127.0(3)
C2 N1 C16 120.6(3)
C1 N2 C3 112.8(3)
C1 N2 C4 123.9(3)
C3 N2 C4 123.4(3)
C40 N3 C41 111.8(4)
C40 N3 C55 128.3(3)
C41 N3 C55 119.9(3)
C40 N4 C42 112.0(3)
C40 N4 C43 124.5(3)
C42 N4 C43 123.5(3)
N2 C1 N1 101.6(3)
N2 C1 Ru1 124.7(3)
N1 C1 Ru1 133.7(3)
C3 C2 N1 106.6(3)
C3 C2 H2 126.7
N1 C2 H2 126.7
C2 C3 N2 106.7(4)
C2 C3 H3 126.6
N2 C3 H3 126.6
N2 C4 C15 112.5(3)
N2 C4 C5 111.8(3)
C15 C4 C5 115.3(3)
N2 C4 H4 105.4
C15 C4 H4 105.4
C5 C4 H4 105.4
C6 C5 C4 113.0(3)
C6 C5 H5A 109.0
C4 C5 H5A 109.0
C6 C5 H5B 109.0
C4 C5 H5B 109.0
H5A C5 H5B 107.8
C5 C6 C7 114.9(3)
C5 C6 H6A 108.5
C7 C6 H6A 108.5
C5 C6 H6B 108.5
C7 C6 H6B 108.5
H6A C6 H6B 107.5
C8 C7 C6 113.6(3)
C8 C7 H7A 108.8
C6 C7 H7A 108.8
C8 C7 H7B 108.8
C6 C7 H7B 108.8
H7A C7 H7B 107.7
C7 C8 C9 113.6(4)
C7 C8 H8A 108.9
C9 C8 H8A 108.9
C7 C8 H8B 108.9
C9 C8 H8B 108.9
H8A C8 H8B 107.7
C10 C9 C8 114.7(3)
C10 C9 H9A 108.6
C8 C9 H9A 108.6
C10 C9 H9B 108.6
C8 C9 H9B 108.6
H9A C9 H9B 107.6
C9 C10 C11 115.2(4)
C9 C10 H10A 108.5
C11 C10 H10A 108.5
C9 C10 H10B 108.5
C11 C10 H10B 108.5
H10A C10 H10B 107.5
C12 C11 C10 113.8(3)
C12 C11 H11A 108.8
C10 C11 H11A 108.8
C12 C11 H11B 108.8
C10 C11 H11B 108.8
H11A C11 H11B 107.7
C11 C12 C13 114.5(3)
C11 C12 H12A 108.6
C13 C12 H12A 108.6
C11 C12 H12B 108.6
C13 C12 H12B 108.6
H12A C12 H12B 107.6
C12 C13 C14 113.8(3)
C12 C13 H13A 108.8
C14 C13 H13A 108.8
C12 C13 H13B 108.8
C14 C13 H13B 108.8
H13A C13 H13B 107.7
C13 C14 C15 112.7(3)
C13 C14 H14A 109.1
C15 C14 H14A 109.1
C13 C14 H14B 109.1
C15 C14 H14B 109.1
H14A C14 H14B 107.8
C4 C15 C14 118.6(3)
C4 C15 H15A 107.7
C14 C15 H15A 107.7
C4 C15 H15B 107.7
C14 C15 H15B 107.7
H15A C15 H15B 107.1
C17 C16 C21 121.8(4)
C17 C16 N1 119.0(3)
C21 C16 N1 118.9(4)
C16 C17 C18 117.7(3)
C16 C17 C22 121.4(4)
C18 C17 C22 120.8(4)
C17 C18 C19 122.5(4)
C17 C18 H18 118.7
C19 C18 H18 118.7
C20 C19 C18 117.9(4)
C20 C19 C23 121.0(4)
C18 C19 C23 121.1(4)
C19 C20 C21 122.2(4)
C19 C20 H20 118.9
C21 C20 H20 118.9
C20 C21 C16 117.9(4)
C20 C21 C24 120.7(3)
C16 C21 C24 121.5(4)
C17 C22 H22A 109.5
C17 C22 H22B 109.5
H22A C22 H22B 109.5
C17 C22 H22C 109.5
H22A C22 H22C 109.5
H22B C22 H22C 109.5
C19 C23 H23A 109.5
C19 C23 H23B 109.5
H23A C23 H23B 109.5
C19 C23 H23C 109.5
H23A C23 H23C 109.5
H23B C23 H23C 109.5
C21 C24 H24A 109.5
C21 C24 H24B 109.5
H24A C24 H24B 109.5
C21 C24 H24C 109.5
H24A C24 H24C 109.5
H24B C24 H24C 109.5
C26 C25 C33 103.6(3)
C26 C25 Ru1 123.4(3)
C33 C25 Ru1 133.0(3)
C27 C26 C25 112.1(4)
C27 C26 H26 124.0
C25 C26 H26 124.0
C26 C27 C28 108.4(4)
C26 C27 C34 125.0(4)
C28 C27 C34 126.4(4)
C29 C28 C33 119.6(4)
C29 C28 C27 131.9(4)
C33 C28 C27 108.5(4)
C28 C29 C30 119.9(4)
C28 C29 H29 120.0
C30 C29 H29 120.0
C31 C30 C29 121.1(5)
C31 C30 H30 119.5
C29 C30 H30 119.5
C30 C31 C32 119.9(4)
C30 C31 H31 120.1
C32 C31 H31 120.1
C33 C32 C31 119.0(4)
C33 C32 H32 120.5
C31 C32 H32 120.5
C32 C33 C28 120.3(4)
C32 C33 C25 132.3(4)
C28 C33 C25 107.4(3)
C35 C34 C39 118.1(4)
C35 C34 C27 121.9(4)
C39 C34 C27 119.8(4)
C34 C35 C36 121.5(4)
C34 C35 H35 119.2
C36 C35 H35 119.2
C37 C36 C35 120.7(4)
C37 C36 H36 119.7
C35 C36 H36 119.7
C36 C37 C38 117.9(4)
C36 C37 H37 121.0
C38 C37 H37 121.0
C37 C38 C39 121.4(4)
C37 C38 H38 119.3
C39 C38 H38 119.3
C38 C39 C34 120.4(4)
C38 C39 H39 119.8
C34 C39 H39 119.8
N4 C40 N3 102.6(3)
N4 C40 Ru1 123.4(3)
N3 C40 Ru1 133.9(3)
C42 C41 N3 107.6(4)
C42 C41 H41 126.2
N3 C41 H41 126.2
C41 C42 N4 106.0(4)
C41 C42 H42 127.0
N4 C42 H42 127.0
N4 C43 C54 111.2(3)
N4 C43 C44 111.3(3)
C54 C43 C44 114.7(3)
N4 C43 H43 106.3
C54 C43 H43 106.3
C44 C43 H43 106.3
C43 C44 C45 116.9(3)
C43 C44 H44A 108.1
C45 C44 H44A 108.1
C43 C44 H44B 108.1
C45 C44 H44B 108.1
H44A C44 H44B 107.3
C44 C45 C46 112.4(3)
C44 C45 H45A 109.1
C46 C45 H45A 109.1
C44 C45 H45B 109.1
C46 C45 H45B 109.1
H45A C45 H45B 107.9
C47 C46 C45 112.0(4)
C47 C46 H46A 109.2
C45 C46 H46A 109.2
C47 C46 H46B 109.2
C45 C46 H46B 109.2
H46A C46 H46B 107.9
C48 C47 C46 113.8(5)
C48 C47 H47A 108.8
C46 C47 H47A 108.8
C48 C47 H47B 108.8
C46 C47 H47B 108.8
H47A C47 H47B 107.7
C47 C48 C49 112.4(5)
C47 C48 H48A 109.1
C49 C48 H48A 109.1
C47 C48 H48B 109.1
C49 C48 H48B 109.1
H48A C48 H48B 107.9
C50 C49 C48 114.3(5)
C50 C49 H49A 108.7
C48 C49 H49A 108.7
C50 C49 H49B 108.7
C48 C49 H49B 108.7
H49A C49 H49B 107.6
C51 C50 C49 114.7(5)
C51 C50 H50A 108.6
C49 C50 H50A 108.6
C51 C50 H50B 108.6
C49 C50 H50B 108.6
H50A C50 H50B 107.6
C52 C51 C50 112.6(4)
C52 C51 H51A 109.1
C50 C51 H51A 109.1
C52 C51 H51B 109.1
C50 C51 H51B 109.1
H51A C51 H51B 107.8
C51 C52 C53 116.6(4)
C51 C52 H52A 108.1
C53 C52 H52A 108.1
C51 C52 H52B 108.1
C53 C52 H52B 108.1
H52A C52 H52B 107.3
C52 C53 C54 114.1(3)
C52 C53 H53A 108.7
C54 C53 H53A 108.7
C52 C53 H53B 108.7
C54 C53 H53B 108.7
H53A C53 H53B 107.6
C53 C54 C43 113.1(3)
C53 C54 H54A 109.0
C43 C54 H54A 109.0
C53 C54 H54B 109.0
C43 C54 H54B 108.9
H54A C54 H54B 107.8
C56 C55 C60 122.1(4)
C56 C55 N3 118.6(4)
C60 C55 N3 118.9(3)
C57 C56 C55 117.6(4)
C57 C56 C61 121.7(4)
C55 C56 C61 120.6(4)
C58 C57 C56 122.4(4)
C58 C57 H57 118.8
C56 C57 H57 118.8
C57 C58 C59 117.9(4)
C57 C58 C62 121.0(4)
C59 C58 C62 121.1(4)
C60 C59 C58 122.2(4)
C60 C59 H59 118.9
C58 C59 H59 118.9
C59 C60 C55 117.8(4)
C59 C60 C63 121.0(4)
C55 C60 C63 121.2(4)
C56 C61 H61A 109.5
C56 C61 H61B 109.5
H61A C61 H61B 109.5
C56 C61 H61C 109.5
H61A C61 H61C 109.5
H61B C61 H61C 109.5
C58 C62 H62A 109.5
C58 C62 H62B 109.5
H62A C62 H62B 109.5
C58 C62 H62C 109.5
H62A C62 H62C 109.5
H62B C62 H62C 109.5
C60 C63 H63A 109.5
C60 C63 H63B 109.5
H63A C63 H63B 109.5
C60 C63 H63C 109.5
H63A C63 H63C 109.5
H63B C63 H63C 109.5

loop_
_geom_bond_atom_site_label_1
_geom_bond_atom_site_label_2
_geom_bond_distance
Ru1 C25 1.857(3)
Ru1 C40 2.070(3)
Ru1 C1 2.082(4)
Ru1 Cl2 2.3950(9)
Ru1 Cl1 2.4240(9)
N1 C1 1.374(4)
N1 C2 1.384(4)
N1 C16 1.443(4)
N2 C1 1.357(4)
N2 C3 1.385(4)
N2 C4 1.471(4)
N3 C40 1.373(4)
N3 C41 1.375(4)
N3 C55 1.439(5)
N4 C40 1.366(4)
N4 C42 1.394(4)
N4 C43 1.468(5)
C2 C3 1.323(5)
C2 H2 0.9500
C3 H3 0.9500
C4 C15 1.527(4)
C4 C5 1.530(4)
C4 H4 1.0000
C5 C6 1.523(4)
C5 H5A 0.9900
C5 H5B 0.9900
C6 C7 1.527(5)
C6 H6A 0.9900
C6 H6B 0.9900
C7 C8 1.509(5)
C7 H7A 0.9900
C7 H7B 0.9900
C8 C9 1.538(5)
C8 H8A 0.9900
C8 H8B 0.9900
C9 C10 1.513(5)
C9 H9A 0.9900
C9 H9B 0.9900
C10 C11 1.521(4)
C10 H10A 0.9900
C10 H10B 0.9900
C11 C12 1.524(4)
C11 H11A 0.9900
C11 H11B 0.9900
C12 C13 1.525(4)
C12 H12A 0.9900
C12 H12B 0.9900
C13 C14 1.532(5)
C13 H13A 0.9900
C13 H13B 0.9900
C14 C15 1.533(4)
C14 H14A 0.9900
C14 H14B 0.9900
C15 H15A 0.9900
C15 H15B 0.9900
C16 C17 1.382(5)
C16 C21 1.394(4)
C17 C18 1.386(5)
C17 C22 1.503(4)
C18 C19 1.390(4)
C18 H18 0.9500
C19 C20 1.366(5)
C19 C23 1.503(5)
C20 C21 1.395(5)
C20 H20 0.9500
C21 C24 1.499(5)
C22 H22A 0.9800
C22 H22B 0.9800
C22 H22C 0.9800
C23 H23A 0.9800
C23 H23B 0.9800
C23 H23C 0.9800
C24 H24A 0.9800
C24 H24B 0.9800
C24 H24C 0.9800
C25 C26 1.477(4)
C25 C33 1.504(5)
C26 C27 1.334(5)
C26 H26 0.9500
C27 C28 1.470(5)
C27 C34 1.474(5)
C28 C29 1.372(5)
C28 C33 1.417(5)
C29 C30 1.393(5)
C29 H29 0.9500
C30 C31 1.351(5)
C30 H30 0.9500
C31 C32 1.432(5)
C31 H31 0.9500
C32 C33 1.365(4)
C32 H32 0.9500
C34 C35 1.385(5)
C34 C39 1.385(4)
C35 C36 1.386(5)
C35 H35 0.9500
C36 C37 1.382(5)
C36 H36 0.9500
C37 C38 1.390(5)
C37 H37 0.9500
C38 C39 1.390(5)
C38 H38 0.9500
C39 H39 0.9500
C41 C42 1.337(5)
C41 H41 0.9500
C42 H42 0.9500
C43 C54 1.524(4)
C43 C44 1.527(4)
C43 H43 1.0000
C44 C45 1.535(4)
C44 H44A 0.9900
C44 H44B 0.9900
C45 C46 1.552(5)
C45 H45A 0.9900
C45 H45B 0.9900
C46 C47 1.545(7)
C46 H46A 0.9900
C46 H46B 0.9900
C47 C48 1.520(7)
C47 H47A 0.9900
C47 H47B 0.9900
C48 C49 1.538(7)
C48 H48A 0.9900
C48 H48B 0.9900
C49 C50 1.520(6)
C49 H49A 0.9900
C49 H49B 0.9900
C50 C51 1.515(7)
C50 H50A 0.9900
C50 H50B 0.9900
C51 C52 1.496(6)
C51 H51A 0.9900
C51 H51B 0.9900
C52 C53 1.508(5)
C52 H52A 0.9900
C52 H52B 0.9900
C53 C54 1.520(5)
C53 H53A 0.9900
C53 H53B 0.9900
C54 H54A 0.9900
C54 H54B 0.9900
C55 C56 1.392(4)
C55 C60 1.395(5)
C56 C57 1.382(6)
C56 C61 1.505(5)
C57 C58 1.378(5)
C57 H57 0.9500
C58 C59 1.398(5)
C58 C62 1.505(5)
C59 C60 1.371(5)
C59 H59 0.9500
C60 C63 1.512(4)
C61 H61A 0.9800
C61 H61B 0.9800
C61 H61C 0.9800
C62 H62A 0.9800
C62 H62B 0.9800
C62 H62C 0.9800
C63 H63A 0.9800
C63 H63B 0.9800
C63 H63C 0.9800

loop_
_geom_torsion_atom_site_label_1
_geom_torsion_atom_site_label_2
_geom_torsion_atom_site_label_3
_geom_torsion_atom_site_label_4
_geom_torsion
C3 N2 C1 N1 -0.3(4)
C4 N2 C1 N1 180.0(3)
C3 N2 C1 Ru1 -178.8(2)
C4 N2 C1 Ru1 1.4(5)
C2 N1 C1 N2 -0.6(4)
C16 N1 C1 N2 -176.5(3)
C2 N1 C1 Ru1 177.7(3)
C16 N1 C1 Ru1 1.9(5)
C25 Ru1 C1 N2 162.2(3)
C40 Ru1 C1 N2 -20.4(6)
Cl2 Ru1 C1 N2 60.6(3)
Cl1 Ru1 C1 N2 -98.2(3)
C25 Ru1 C1 N1 -15.8(4)
C40 Ru1 C1 N1 161.6(3)
Cl2 Ru1 C1 N1 -117.4(3)
Cl1 Ru1 C1 N1 83.8(3)
C1 N1 C2 C3 1.3(4)
C16 N1 C2 C3 177.5(3)
N1 C2 C3 N2 -1.4(4)
C1 N2 C3 C2 1.1(5)
C4 N2 C3 C2 -179.1(3)
C1 N2 C4 C15 103.0(4)
C3 N2 C4 C15 -76.7(4)
C1 N2 C4 C5 -125.4(4)
C3 N2 C4 C5 54.9(5)
N2 C4 C5 C6 157.6(3)
C15 C4 C5 C6 -72.1(4)
C4 C5 C6 C7 153.3(3)
C5 C6 C7 C8 -72.5(5)
C6 C7 C8 C9 -71.2(4)
C7 C8 C9 C10 166.8(3)
C8 C9 C10 C11 -61.6(5)
C9 C10 C11 C12 -67.8(4)
C10 C11 C12 C13 155.2(3)
C11 C12 C13 C14 -72.5(4)
C12 C13 C14 C15 -69.9(4)
N2 C4 C15 C14 71.9(4)
C5 C4 C15 C14 -58.0(4)
C13 C14 C15 C4 163.2(3)
C1 N1 C16 C17 91.8(4)
C2 N1 C16 C17 -83.7(4)
C1 N1 C16 C21 -94.4(4)
C2 N1 C16 C21 90.1(4)
C21 C16 C17 C18 1.6(5)
N1 C16 C17 C18 175.2(3)
C21 C16 C17 C22 -177.6(3)
N1 C16 C17 C22 -4.0(5)
C16 C17 C18 C19 -1.7(6)
C22 C17 C18 C19 177.5(4)
C17 C18 C19 C20 0.6(6)
C17 C18 C19 C23 179.6(3)
C18 C19 C20 C21 0.7(6)
C23 C19 C20 C21 -178.4(3)
C19 C20 C21 C16 -0.8(5)
C19 C20 C21 C24 -180.0(3)
C17 C16 C21 C20 -0.4(5)
N1 C16 C21 C20 -174.0(3)
C17 C16 C21 C24 178.8(3)
N1 C16 C21 C24 5.2(5)
C40 Ru1 C25 C26 -89.2(2)
C1 Ru1 C25 C26 89.9(3)
Cl2 Ru1 C25 C26 -179.7(2)
Cl1 Ru1 C25 C26 -1.8(2)
C40 Ru1 C25 C33 89.7(3)
C1 Ru1 C25 C33 -91.2(3)
Cl2 Ru1 C25 C33 -0.8(3)
Cl1 Ru1 C25 C33 177.1(3)
C33 C25 C26 C27 -1.4(4)
Ru1 C25 C26 C27 177.8(2)
C25 C26 C27 C28 2.5(4)
C25 C26 C27 C34 -172.4(3)
C26 C27 C28 C29 173.9(4)
C34 C27 C28 C29 -11.3(6)
C26 C27 C28 C33 -2.6(4)
C34 C27 C28 C33 172.2(3)
C33 C28 C29 C30 -3.4(6)
C27 C28 C29 C30 -179.6(4)
C28 C29 C30 C31 -1.2(6)
C29 C30 C31 C32 4.4(6)
C30 C31 C32 C33 -2.8(6)
C31 C32 C33 C28 -1.7(6)
C31 C32 C33 C25 178.4(3)
C29 C28 C33 C32 4.9(6)
C27 C28 C33 C32 -178.1(3)
C29 C28 C33 C25 -175.3(3)
C27 C28 C33 C25 1.7(4)
C26 C25 C33 C32 179.5(4)
Ru1 C25 C33 C32 0.5(6)
C26 C25 C33 C28 -0.3(3)
Ru1 C25 C33 C28 -179.4(2)
C26 C27 C34 C35 143.7(4)
C28 C27 C34 C35 -30.3(6)
C26 C27 C34 C39 -31.0(6)
C28 C27 C34 C39 155.0(3)
C39 C34 C35 C36 0.3(6)
C27 C34 C35 C36 -174.5(3)
C34 C35 C36 C37 -0.1(6)
C35 C36 C37 C38 -0.6(6)
C36 C37 C38 C39 0.9(6)
C37 C38 C39 C34 -0.7(6)
C35 C34 C39 C38 0.0(6)
C27 C34 C39 C38 174.9(3)
C42 N4 C40 N3 0.4(4)
C43 N4 C40 N3 179.2(3)
C42 N4 C40 Ru1 -176.8(2)
C43 N4 C40 Ru1 2.0(4)
C41 N3 C40 N4 -0.3(4)
C55 N3 C40 N4 -179.0(3)
C41 N3 C40 Ru1 176.5(2)
C55 N3 C40 Ru1 -2.2(5)
C25 Ru1 C40 N4 166.6(3)
C1 Ru1 C40 N4 -10.8(6)
Cl2 Ru1 C40 N4 -91.8(3)
Cl1 Ru1 C40 N4 67.6(3)
C25 Ru1 C40 N3 -9.7(3)
C1 Ru1 C40 N3 172.9(3)
Cl2 Ru1 C40 N3 91.9(3)
Cl1 Ru1 C40 N3 -108.6(3)
C40 N3 C41 C42 0.1(4)
C55 N3 C41 C42 178.9(3)
N3 C41 C42 N4 0.2(4)
C40 N4 C42 C41 -0.4(4)
C43 N4 C42 C41 -179.2(3)
C40 N4 C43 C54 -126.2(3)
C42 N4 C43 C54 52.5(4)
C40 N4 C43 C44 104.5(3)
C42 N4 C43 C44 -76.8(4)
N4 C43 C44 C45 63.0(4)
C54 C43 C44 C45 -64.4(5)
C43 C44 C45 C46 159.8(4)
C44 C45 C46 C47 -70.7(5)
C45 C46 C47 C48 -68.5(5)
C46 C47 C48 C49 161.8(5)
C47 C48 C49 C50 -67.6(7)
C48 C49 C50 C51 -69.1(8)
C49 C50 C51 C52 160.3(5)
C50 C51 C52 C53 -68.3(6)
C51 C52 C53 C54 -67.7(6)
C52 C53 C54 C43 159.1(3)
N4 C43 C54 C53 161.0(3)
C44 C43 C54 C53 -71.5(4)
C40 N3 C55 C56 -95.1(4)
C41 N3 C55 C56 86.2(4)
C40 N3 C55 C60 92.2(4)
C41 N3 C55 C60 -86.5(4)
C60 C55 C56 C57 -2.0(6)
N3 C55 C56 C57 -174.4(3)
C60 C55 C56 C61 177.2(3)
N3 C55 C56 C61 4.8(5)
C55 C56 C57 C58 0.8(6)
C61 C56 C57 C58 -178.3(3)
C56 C57 C58 C59 0.7(6)
C56 C57 C58 C62 178.8(3)
C57 C58 C59 C60 -1.2(5)
C62 C58 C59 C60 -179.3(3)
C58 C59 C60 C55 0.2(5)
C58 C59 C60 C63 178.1(3)
C56 C55 C60 C59 1.5(5)
N3 C55 C60 C59 173.9(3)
C56 C55 C60 C63 -176.5(3)
N3 C55 C60 C63 -4.1(5)
